data_9015086
loop_
_publ_author_name
'Kampf, A. R.'
'Nash, B. P.'
'Loomis, T. A.'

_publ_section_title
;
 Phosphovanadylite-Ca, Ca[V44+P2O8(OH)8]*12H2O, the Ca analogue of phosphovanadylite-Ba
;
_journal_name_full 'American Mineralogist'
_journal_page_first 439
_journal_page_last 443
_journal_paper_doi 10.2138/am.2013.4322
_journal_volume 98
_journal_year 2013
_chemical_compound_source 'South Rasmussen phosphate mine, Soda Springs, Caribou County, Idaho, USA'
_chemical_formula_sum 'Al0.78 Ca1.5 H54.64 O45.32 P3 V5.22'
_chemical_name_mineral Phosphovanadylite-Ca
_space_group_IT_number 217
_symmetry_space_group_name_Hall 'I -4 2 3'
_symmetry_space_group_name_H-M 'I -4 3 m'
_cell_angle_alpha 90
_cell_angle_beta 90
_cell_angle_gamma 90
_cell_formula_units_Z 4
_cell_length_a 15.441
_cell_length_b 15.441
_cell_length_c 15.441
_cell_volume 3681.512
_database_code_amcsd 0019780
_exptl_crystal_density_diffrn 2.201
_cod_original_formula_sum '(V5.22 Al.78) P3 O45.32 Ca1.5 H54.64'
_cod_database_code 9015086

loop_
_space_group_symop_operation_xyz
x,y,z
1/2+x,1/2+y,1/2+z
-z,x,-y
1/2-z,1/2+x,1/2-y
-y,z,-x
1/2-y,1/2+z,1/2-x
-x,y,-z
1/2-x,1/2+y,1/2-z
x,-z,-y
1/2+x,1/2-z,1/2-y
z,-y,-x
1/2+z,1/2-y,1/2-x
y,-x,-z
1/2+y,1/2-x,1/2-z
x,z,y
1/2+x,1/2+z,1/2+y
z,y,x
1/2+z,1/2+y,1/2+x
y,x,z
1/2+y,1/2+x,1/2+z
-z,-x,y
1/2-z,1/2-x,1/2+y
-y,-z,x
1/2-y,1/2-z,1/2+x
-x,-y,z
1/2-x,1/2-y,1/2+z
z,-x,-y
1/2+z,1/2-x,1/2-y
y,-z,-x
1/2+y,1/2-z,1/2-x
x,-y,-z
1/2+x,1/2-y,1/2-z
-x,z,-y
1/2-x,1/2+z,1/2-y
-z,y,-x
1/2-z,1/2+y,1/2-x
-y,x,-z
1/2-y,1/2+x,1/2-z
-x,-z,y
1/2-x,1/2-z,1/2+y
-z,-y,x
1/2-z,1/2-y,1/2+x
-y,-x,z
1/2-y,1/2-x,1/2+z
z,x,y
1/2+z,1/2+x,1/2+y
y,z,x
1/2+y,1/2+z,1/2+x

loop_
_atom_site_aniso_label
_atom_site_aniso_U_11
_atom_site_aniso_U_22
_atom_site_aniso_U_33
_atom_site_aniso_U_12
_atom_site_aniso_U_13
_atom_site_aniso_U_23
V 0.04100 0.04100 0.04600 0.00700 -0.00050 -0.00050
Al 0.04100 0.04100 0.04600 0.00700 -0.00050 -0.00050
P 0.05100 0.04800 0.04800 0.00000 0.00000 0.00000
O1 0.03500 0.03800 0.05300 -0.00100 0.01600 -0.00300
O-H2 0.04600 0.04600 0.05900 -0.00700 -0.00800 -0.00800
O-H3 0.04400 0.04400 0.04100 0.00500 0.00500 -0.00500
Ca 0.25500 0.25500 0.31000 0.01000 -0.12800 0.12800
Wat1 0.25500 0.25500 0.31000 0.01000 -0.12800 0.12800
Wat2 0.19400 0.19400 0.19400 0.05000 0.05000 0.05000
Wat3 0.11000 0.19000 0.11000 -0.02000 0.06000 -0.02000
Wat4 0.13400 0.40000 0.13400 0.00900 0.00100 0.00900
Wat5 0.15000 0.56000 0.56000 -0.11000 0.11000 0.13000
Wat6 0.44000 0.44000 0.44000 0.21000 -0.21000 0.21000

loop_
_atom_site_type_symbol
_atom_site_attached_hydrogens
_atom_site_label
_atom_site_fract_x
_atom_site_fract_y
_atom_site_fract_z
_atom_site_occupancy
_atom_site_U_iso_or_equiv
V 0 V 0.42846 0.42846 0.08140 0.87000 0.04260
Al 0 Al 0.42846 0.42846 0.08140 0.13000 0.04260
P 0 P 0.25000 0.50000 0.00000 1.00000 0.04900
O 0 O1 0.43570 0.30590 0.05150 1.00000 0.04200
O 1 O-H2 0.42140 0.42140 0.18660 1.00000 0.05000
O 1 O-H3 0.55610 -0.55610 0.06640 1.00000 0.04300
Ca 0 Ca 0.65900 -0.65900 0.16050 0.25000 0.27200
O 2 Wat1 0.65900 -0.65900 0.16050 0.61000 0.27200
O 2 Wat2 0.29380 0.29380 0.29380 1.00000 0.19400
O 2 Wat3 0.33610 0.45200 0.33610 0.56000 0.13000
O 2 Wat4 0.24510 0.49000 0.24510 1.00000 0.22100
O 2 Wat5 0.34500 0.54200 -0.54200 0.67000 0.43000
O 2 Wat6 0.30900 0.69100 -0.69100 0.54000 0.44000
O 2 Wat7 0.29500 0.59600 -0.59600 0.20000 0.15000

loop_
_cod_related_entry_id
_cod_related_entry_database
_cod_related_entry_code
1 AMCSD 0019780
